data_1541099
loop_
_publ_author_name
'Pavlyuk, V.V.'
'Pecharskii, V.K.'
'Bodak, O.I.'
'Bruskov, V.A.'

_publ_section_title
;
 Crystal structure of lithium nickel silicide Li1-x Ni7-y Si6 (x= 0.40, y=
 1.63) compounds
;
_journal_name_full
;
Dopovidi Akademii Nauk Ukrains'koi RSR, Seriya B: Geologichni, Khimichni ta 
Biologichni Nauki
;
_journal_page_first 46
_journal_page_last 49
_journal_volume 1989
_journal_year 1989
_chemical_formula_sum 'Li1.2 Ni10.72 Si12'
_chemical_name_systematic '(Li3 Ni27 Si30)0.4'
_space_group_IT_number 12
_symmetry_space_group_name_Hall '-C 2y'
_symmetry_space_group_name_H-M 'C 1 2/m 1'
_cell_angle_alpha 90
_cell_angle_beta 111.59
_cell_angle_gamma 90
_cell_formula_units_Z 1
_cell_length_a 11.084
_cell_length_b 3.7428
_cell_length_c 8.122
_cell_volume 313.303
_citation_journal_id_ASTM DANND6
_cod_data_source_file Pavlyuk_DANND6_1989_562.cif
_cod_data_source_block Li1.2Ni10.72Si12
_cod_original_cell_volume 313.3031
_cod_database_code 1541099

loop_
_symmetry_equiv_pos_as_xyz
x,y,z
-x,y,-z
-x,-y,-z
x,-y,z
x+1/2,y+1/2,z
-x+1/2,y+1/2,-z
-x+1/2,-y+1/2,-z
x+1/2,-y+1/2,z

loop_
_atom_site_label
_atom_site_type_symbol
_atom_site_fract_x
_atom_site_fract_y
_atom_site_fract_z
_atom_site_occupancy
_atom_site_U_iso_or_equiv
Ni3 Ni 0.1181 0 0.3245 1 0.0
Si1 Si 0.7657 0 0.8782 1 0.0
Ni4 Ni 0.871 0 0.1981 1 0.0
Si3 Si 0.2484 0 0.6201 1 0.0
Li1 Li 0 0.5 0.5 0.6 0.0
Ni2 Ni 0 0.182 0.5 0.18 0.0
Ni1 Ni 0 0 0 1 0.0
Si2 Si 0.4944 0 0.1703 1 0.0
